data_7002280
loop_
_publ_author_name
'Chi, Yu-Xian'
'Niu, Shu-Yun'
'Jin, Jing'
'Wang, Ru'
'Li, Ye'

_publ_section_title
;
 Syntheses, structures and photophysical properties of tetranuclear
 Cd--Ln coordination complexes
;
_journal_issue 37
_journal_name_full 'Dalton Transactions'
_journal_page_first 7653
_journal_page_last 7659
_journal_paper_doi 10.1039/b905113a
_journal_year 2009
_chemical_formula_sum 'C52 H43 Cd N2 O10 Sm'
_chemical_formula_weight 1118.63
_chemical_name_systematic
;
?
;
_space_group_IT_number 2
_symmetry_cell_setting triclinic
_symmetry_space_group_name_Hall '-P 1'
_symmetry_space_group_name_H-M 'P -1'
_atom_sites_solution_hydrogens geom
_atom_sites_solution_primary direct
_atom_sites_solution_secondary difmap
_audit_creation_method SHELXL-97
_cell_angle_alpha 114.42(3)
_cell_angle_beta 99.53(3)
_cell_angle_gamma 110.75(3)
_cell_formula_units_Z 2
_cell_length_a 13.407(3)
_cell_length_b 15.041(3)
_cell_length_c 15.050(3)
_cell_measurement_temperature 293(2)
_cell_volume 2404.4(16)
_computing_cell_refinement 'SAINT (Bruker, 2005)'
_computing_data_collection 'APEX2 (Bruker, 2005)'
_computing_data_reduction SAINT
_computing_molecular_graphics 'SHELXTL (Sheldrick, 1997a)'
_computing_publication_material SHELXTL
_computing_structure_refinement 'SHELXL-97 (Sheldrick, 1997)'
_computing_structure_solution 'SHELXS-97 (Sheldrick, 1990)'
_diffrn_ambient_temperature 293(2)
_diffrn_measured_fraction_theta_full 0.948
_diffrn_measured_fraction_theta_max 0.948
_diffrn_measurement_device_type 'Smart Apex II CCD'
_diffrn_measurement_method CCD
_diffrn_radiation_monochromator graphite
_diffrn_radiation_source 'fine-focus sealed tube'
_diffrn_radiation_type MoK\a
_diffrn_radiation_wavelength 0.71073
_diffrn_reflns_av_R_equivalents 0.0280
_diffrn_reflns_av_sigmaI/netI 0.0408
_diffrn_reflns_limit_h_max 17
_diffrn_reflns_limit_h_min 0
_diffrn_reflns_limit_k_max 18
_diffrn_reflns_limit_k_min -19
_diffrn_reflns_limit_l_max 19
_diffrn_reflns_limit_l_min -19
_diffrn_reflns_number 21904
_diffrn_reflns_theta_full 27.46
_diffrn_reflns_theta_max 27.46
_diffrn_reflns_theta_min 1.60
_diffrn_standards_decay_% 0
_exptl_absorpt_coefficient_mu 1.711
_exptl_absorpt_correction_T_max 0.8475
_exptl_absorpt_correction_T_min 0.8475
_exptl_absorpt_correction_type multi-scan
_exptl_absorpt_process_details sadabs
_exptl_crystal_colour yellow
_exptl_crystal_density_diffrn 1.545
_exptl_crystal_density_method 'not measured'
_exptl_crystal_description block
_exptl_crystal_F_000 1118
_exptl_crystal_size_max 0.10
_exptl_crystal_size_mid 0.10
_exptl_crystal_size_min 0.10
_refine_diff_density_max 0.730
_refine_diff_density_min -1.318
_refine_diff_density_rms 0.285
_refine_ls_extinction_method none
_refine_ls_goodness_of_fit_ref 1.068
_refine_ls_hydrogen_treatment geog
_refine_ls_matrix_type full
_refine_ls_number_parameters 595
_refine_ls_number_reflns 10425
_refine_ls_number_restraints 0
_refine_ls_restrained_S_all 1.068
_refine_ls_R_factor_all 0.0494
_refine_ls_R_factor_gt 0.0305
_refine_ls_shift/su_max 0.110
_refine_ls_shift/su_mean 0.016
_refine_ls_structure_factor_coef Fsqd
_refine_ls_weighting_details 'calc w=1/[\s^2^(Fo^2^)+(0.0558P)^2^+0.0000P] where P=(Fo^2^+2Fc^2^)/3'
_refine_ls_weighting_scheme calc
_refine_ls_wR_factor_gt 0.0772
_refine_ls_wR_factor_ref 0.0991
_reflns_number_gt 7941
_reflns_number_total 10425
_reflns_threshold_expression >2sigma(I)
_cod_data_source_file b905113a.txt
_cod_data_source_block w0445
_cod_depositor_comments
;
The following automatic conversions were performed:
'_symmetry_cell_setting' value 'Triclinic' changed to 'triclinic'
according to '/home/saulius/struct/CIF-dictionaries/cif_core.dic'
dictionary named 'cif_core.dic' version 2.4.1 from 2010-06-29.

Automatic conversion script
Id: cif_fix_enum 1527 2010-12-29 10:47:43Z saulius 
;
_cod_original_cell_volume 2404.3(8)
_cod_original_sg_symbol_H-M P-1
_cod_database_code 7002280

loop_
_symmetry_equiv_pos_as_xyz
'x, y, z'
'-x, -y, -z'

loop_
_atom_site_label
_atom_site_type_symbol
_atom_site_fract_x
_atom_site_fract_y
_atom_site_fract_z
_atom_site_U_iso_or_equiv
_atom_site_adp_type
_atom_site_occupancy
_atom_site_symmetry_multiplicity
_atom_site_calc_flag
_atom_site_refinement_flags
_atom_site_disorder_assembly
_atom_site_disorder_group
Sm1 Sm 0.446774(17) 0.958100(17) 0.344939(14) 0.03644(7) Uani 1 1 d . . .
Cd1 Cd 0.32023(3) 0.96458(3) 0.09520(2) 0.04433(9) Uani 1 1 d . . .
N1 N 0.2799(3) 0.9649(3) -0.0624(3) 0.0454(8) Uani 1 1 d . . .
N2 N 0.2060(3) 1.0561(3) 0.0941(3) 0.0519(9) Uani 1 1 d . . .
O1 O 0.2502(3) 0.8723(3) 0.2419(2) 0.0631(9) Uani 1 1 d . . .
O2 O 0.1677(3) 0.8272(3) 0.0782(3) 0.0643(9) Uani 1 1 d . . .
O3 O 0.4160(3) 1.0807(2) 0.2901(2) 0.0509(7) Uani 1 1 d . . .
O4 O 0.4772(3) 1.1433(3) 0.1922(2) 0.0631(9) Uani 1 1 d . . .
O5 O 0.4440(3) 0.8686(3) 0.1755(2) 0.0590(8) Uani 1 1 d . . .
O6 O 0.4092(3) 0.8691(3) 0.0278(2) 0.0561(8) Uani 1 1 d . . .
O7 O 0.3868(3) 1.0332(3) 0.4794(2) 0.0545(8) Uani 1 1 d . . .
O8 O 0.6001(3) 0.9090(3) 0.3566(2) 0.0563(8) Uani 1 1 d . . .
O9 O 0.6175(2) 1.1332(2) 0.4566(2) 0.0486(7) Uani 1 1 d . . .
O10 O 0.3735(3) 0.8149(3) 0.3791(2) 0.0554(8) Uani 1 1 d . . .
C1 C 0.1692(4) 0.8131(4) 0.1549(4) 0.0476(10) Uani 1 1 d . . .
C2 C 0.0674(3) 0.7179(3) 0.1416(3) 0.0471(10) Uani 1 1 d . . .
C3 C -0.0119(4) 0.6336(4) 0.0420(4) 0.0718(15) Uani 1 1 d . . .
H3A H -0.0038 0.6380 -0.0165 0.086 Uiso 1 1 calc R . .
C4 C -0.1017(5) 0.5443(5) 0.0299(7) 0.103(3) Uani 1 1 d . . .
H4A H -0.1528 0.4872 -0.0373 0.123 Uiso 1 1 calc R . .
C5 C -0.1187(5) 0.5366(6) 0.1162(8) 0.098(2) Uani 1 1 d . . .
C6 C -0.0406(5) 0.6197(6) 0.2125(6) 0.091(2) Uani 1 1 d . . .
H6A H -0.0494 0.6163 0.2712 0.109 Uiso 1 1 calc R . .
C7 C 0.0516(4) 0.7093(5) 0.2257(4) 0.0673(14) Uani 1 1 d . . .
H7B H 0.1040 0.7648 0.2929 0.081 Uiso 1 1 calc R . .
C8 C -0.2184(6) 0.4368(7) 0.1030(10) 0.178(5) Uani 1 1 d . . .
H8A H -0.2152 0.4461 0.1706 0.266 Uiso 1 1 calc R . .
H8B H -0.2135 0.3709 0.0619 0.266 Uiso 1 1 calc R . .
H8C H -0.2895 0.4304 0.0680 0.266 Uiso 1 1 calc R . .
C9 C 0.4732(4) 1.1611(4) 0.2796(3) 0.0447(9) Uani 1 1 d . . .
C10 C 0.5299(4) 1.2757(4) 0.3707(4) 0.0582(13) Uani 1 1 d . . .
C11 C 0.6034(5) 1.3617(5) 0.3653(5) 0.089(2) Uani 1 1 d . . .
H11A H 0.6203 1.3482 0.3050 0.107 Uiso 1 1 calc R . .
C12 C 0.6534(7) 1.4699(5) 0.4500(7) 0.118(3) Uani 1 1 d . . .
H12A H 0.7033 1.5281 0.4457 0.141 Uiso 1 1 calc R . .
C13 C 0.6298(8) 1.4905(6) 0.5376(7) 0.121(4) Uani 1 1 d . . .
C14 C 0.5567(8) 1.4062(7) 0.5436(5) 0.113(3) Uani 1 1 d . . .
H14A H 0.5402 1.4211 0.6043 0.136 Uiso 1 1 calc R . .
C15 C 0.5050(5) 1.2965(5) 0.4601(4) 0.0771(17) Uani 1 1 d . . .
H15A H 0.4549 1.2389 0.4651 0.093 Uiso 1 1 calc R . .
C16 C 0.6856(9) 1.6086(6) 0.6296(7) 0.195(6) Uani 1 1 d . . .
H16A H 0.6604 1.6090 0.6857 0.292 Uiso 1 1 calc R . .
H16B H 0.6643 1.6530 0.6077 0.292 Uiso 1 1 calc R . .
H16C H 0.7675 1.6383 0.6532 0.292 Uiso 1 1 calc R . .
C17 C 0.4482(3) 0.8399(3) 0.0854(3) 0.0416(9) Uani 1 1 d . . .
C18 C 0.5026(3) 0.7686(3) 0.0452(3) 0.0433(9) Uani 1 1 d . . .
C19 C 0.5392(4) 0.7244(4) 0.0998(4) 0.0620(13) Uani 1 1 d . . .
H19A H 0.5319 0.7403 0.1643 0.074 Uiso 1 1 calc R . .
C20 C 0.5867(5) 0.6561(5) 0.0579(5) 0.0793(17) Uani 1 1 d . . .
H20A H 0.6105 0.6260 0.0946 0.095 Uiso 1 1 calc R . .
C21 C 0.5996(5) 0.6317(5) -0.0382(5) 0.0726(15) Uani 1 1 d . . .
C22 C 0.5629(5) 0.6775(4) -0.0900(4) 0.0674(14) Uani 1 1 d . . .
H22A H 0.5713 0.6629 -0.1539 0.081 Uiso 1 1 calc R . .
C23 C 0.5149(4) 0.7434(4) -0.0511(4) 0.0522(11) Uani 1 1 d . . .
H23A H 0.4900 0.7721 -0.0890 0.063 Uiso 1 1 calc R . .
C24 C 0.6545(7) 0.5596(7) -0.0828(7) 0.120(3) Uani 1 1 d . . .
H24A H 0.6746 0.5350 -0.0362 0.181 Uiso 1 1 calc R . .
H24B H 0.7223 0.6015 -0.0902 0.181 Uiso 1 1 calc R . .
H24C H 0.6014 0.4965 -0.1501 0.181 Uiso 1 1 calc R . .
C25 C 0.6427(4) 0.9238(4) 0.4449(3) 0.0489(10) Uani 1 1 d . . .
C26 C 0.7343(4) 0.8922(4) 0.4629(3) 0.0562(12) Uani 1 1 d . . .
C27 C 0.7559(5) 0.8299(6) 0.3799(4) 0.089(2) Uani 1 1 d . . .
H27A H 0.7135 0.8080 0.3123 0.106 Uiso 1 1 calc R . .
C28 C 0.8396(7) 0.7994(8) 0.3949(5) 0.132(4) Uani 1 1 d . . .
H28A H 0.8539 0.7577 0.3377 0.159 Uiso 1 1 calc R . .
C29 C 0.9030(7) 0.8304(8) 0.4951(5) 0.123(3) Uani 1 1 d . . .
C30 C 0.8819(6) 0.8929(7) 0.5762(5) 0.107(3) Uani 1 1 d . . .
H30A H 0.9249 0.9155 0.6439 0.128 Uiso 1 1 calc R . .
C31 C 0.7988(5) 0.9242(5) 0.5623(4) 0.0775(17) Uani 1 1 d . . .
H31A H 0.7860 0.9671 0.6200 0.093 Uiso 1 1 calc R . .
C32 C 0.9917(9) 0.7908(11) 0.5106(7) 0.221(7) Uani 1 1 d . . .
H32A H 1.0263 0.8179 0.5839 0.331 Uiso 1 1 calc R . .
H32B H 1.0497 0.8183 0.4853 0.331 Uiso 1 1 calc R . .
H32C H 0.9546 0.7114 0.4725 0.331 Uiso 1 1 calc R . .
C33 C 0.6589(4) 1.2031(4) 0.5535(3) 0.0455(10) Uani 1 1 d . . .
C34 C 0.7557(4) 1.3157(4) 0.5928(3) 0.0457(10) Uani 1 1 d . . .
C35 C 0.8150(4) 1.3368(4) 0.5317(4) 0.0645(14) Uani 1 1 d . . .
H35A H 0.7943 1.2810 0.4635 0.077 Uiso 1 1 calc R . .
C36 C 0.9041(5) 1.4393(4) 0.5704(5) 0.0834(19) Uani 1 1 d . . .
H36A H 0.9440 1.4511 0.5280 0.100 Uiso 1 1 calc R . .
C37 C 0.9367(5) 1.5252(4) 0.6695(5) 0.0734(15) Uani 1 1 d . . .
C38 C 0.8761(5) 1.5047(4) 0.7297(4) 0.0744(15) Uani 1 1 d . . .
H38A H 0.8956 1.5618 0.7970 0.089 Uiso 1 1 calc R . .
C39 C 0.7868(5) 1.4017(4) 0.6931(4) 0.0646(13) Uani 1 1 d . . .
H39A H 0.7474 1.3898 0.7359 0.077 Uiso 1 1 calc R . .
C40 C 1.0348(6) 1.6387(5) 0.7108(6) 0.109(3) Uani 1 1 d . . .
H40A H 1.0441 1.6878 0.7809 0.164 Uiso 1 1 calc R . .
H40B H 1.0185 1.6669 0.6666 0.164 Uiso 1 1 calc R . .
H40C H 1.1041 1.6333 0.7111 0.164 Uiso 1 1 calc R . .
C41 C 0.3155(4) 0.9212(4) -0.1379(3) 0.0531(11) Uani 1 1 d . . .
H41A H 0.3539 0.8822 -0.1312 0.064 Uiso 1 1 calc R . .
C42 C 0.2989(4) 0.9301(5) -0.2269(4) 0.0660(14) Uani 1 1 d . . .
H42A H 0.3261 0.8985 -0.2780 0.079 Uiso 1 1 calc R . .
C43 C 0.2422(5) 0.9860(5) -0.2373(4) 0.0747(17) Uani 1 1 d . . .
H43A H 0.2303 0.9930 -0.2962 0.090 Uiso 1 1 calc R . .
C44 C 0.2014(4) 1.0332(5) -0.1601(4) 0.0649(14) Uani 1 1 d . . .
C45 C 0.1401(5) 1.0918(6) -0.1658(6) 0.088(2) Uani 1 1 d . . .
H45A H 0.1278 1.1025 -0.2224 0.106 Uiso 1 1 calc R . .
C46 C 0.0991(5) 1.1322(5) -0.0908(6) 0.0838(19) Uani 1 1 d . . .
H46A H 0.0576 1.1686 -0.0978 0.101 Uiso 1 1 calc R . .
C47 C 0.1179(4) 1.1207(4) -0.0015(5) 0.0624(14) Uani 1 1 d . . .
C48 C 0.0761(5) 1.1598(4) 0.0792(6) 0.0790(18) Uani 1 1 d . . .
H48A H 0.0309 1.1935 0.0741 0.095 Uiso 1 1 calc R . .
C49 C 0.1009(5) 1.1488(4) 0.1631(5) 0.0761(16) Uani 1 1 d . . .
H49A H 0.0741 1.1753 0.2165 0.091 Uiso 1 1 calc R . .
C50 C 0.1672(4) 1.0971(4) 0.1682(4) 0.0650(13) Uani 1 1 d . . .
H50A H 0.1854 1.0909 0.2271 0.078 Uiso 1 1 calc R . .
C51 C 0.1815(3) 1.0666(3) 0.0092(4) 0.0494(11) Uani 1 1 d . . .
C52 C 0.2228(3) 1.0210(4) -0.0719(3) 0.0485(11) Uani 1 1 d . . .

loop_
_atom_site_aniso_label
_atom_site_aniso_U_11
_atom_site_aniso_U_22
_atom_site_aniso_U_33
_atom_site_aniso_U_23
_atom_site_aniso_U_13
_atom_site_aniso_U_12
Sm1 0.04053(12) 0.04330(12) 0.02833(10) 0.02203(9) 0.01396(8) 0.01751(9)
Cd1 0.05176(18) 0.05015(18) 0.03272(15) 0.02127(14) 0.01309(14) 0.02659(16)
N1 0.0470(19) 0.050(2) 0.0379(17) 0.0248(16) 0.0130(16) 0.0198(17)
N2 0.050(2) 0.048(2) 0.051(2) 0.0215(18) 0.0142(18) 0.0236(18)
O1 0.0410(17) 0.068(2) 0.0541(19) 0.0275(18) 0.0044(16) 0.0094(16)
O2 0.061(2) 0.069(2) 0.062(2) 0.0430(19) 0.0144(17) 0.0218(18)
O3 0.0578(18) 0.0458(16) 0.0441(16) 0.0246(14) 0.0109(14) 0.0209(15)
O4 0.079(2) 0.0577(19) 0.0456(17) 0.0293(16) 0.0225(17) 0.0217(18)
O5 0.074(2) 0.075(2) 0.0336(15) 0.0265(15) 0.0225(15) 0.0404(19)
O6 0.081(2) 0.070(2) 0.0448(16) 0.0361(16) 0.0305(16) 0.0526(19)
O7 0.0601(19) 0.066(2) 0.0466(16) 0.0295(16) 0.0291(15) 0.0340(17)
O8 0.0613(19) 0.082(2) 0.0445(16) 0.0378(17) 0.0242(15) 0.0441(18)
O9 0.0479(16) 0.0485(17) 0.0468(16) 0.0295(15) 0.0133(14) 0.0159(14)
O10 0.068(2) 0.0528(18) 0.0542(17) 0.0363(16) 0.0270(16) 0.0238(16)
C1 0.040(2) 0.048(2) 0.057(3) 0.028(2) 0.017(2) 0.022(2)
C2 0.036(2) 0.043(2) 0.055(2) 0.023(2) 0.007(2) 0.0178(19)
C3 0.059(3) 0.055(3) 0.068(3) 0.023(3) -0.003(3) 0.016(3)
C4 0.055(3) 0.049(3) 0.124(6) 0.017(4) -0.026(4) 0.006(3)
C5 0.051(3) 0.077(4) 0.166(8) 0.075(5) 0.026(4) 0.020(3)
C6 0.071(4) 0.094(5) 0.131(6) 0.077(5) 0.048(4) 0.034(4)
C7 0.051(3) 0.070(3) 0.072(3) 0.039(3) 0.018(3) 0.018(3)
C8 0.077(5) 0.108(6) 0.319(15) 0.127(9) 0.048(7) 0.006(5)
C9 0.049(2) 0.048(2) 0.045(2) 0.028(2) 0.014(2) 0.028(2)
C10 0.065(3) 0.039(2) 0.050(3) 0.015(2) -0.003(2) 0.024(2)
C11 0.088(4) 0.057(3) 0.093(4) 0.035(3) 0.004(4) 0.021(3)
C12 0.109(6) 0.044(4) 0.120(6) 0.021(4) -0.022(5) 0.012(4)
C13 0.124(7) 0.057(4) 0.102(6) 0.002(4) -0.039(5) 0.048(5)
C14 0.154(7) 0.121(6) 0.052(3) 0.011(4) 0.006(4) 0.106(6)
C15 0.099(4) 0.077(4) 0.050(3) 0.019(3) 0.011(3) 0.060(4)
C16 0.204(10) 0.075(5) 0.139(7) -0.039(5) -0.082(7) 0.078(6)
C17 0.043(2) 0.040(2) 0.0321(19) 0.0153(17) 0.0130(18) 0.0149(19)
C18 0.044(2) 0.042(2) 0.042(2) 0.0199(18) 0.0137(19) 0.0202(19)
C19 0.074(3) 0.067(3) 0.051(3) 0.033(2) 0.017(3) 0.038(3)
C20 0.094(4) 0.081(4) 0.086(4) 0.047(3) 0.027(4) 0.063(4)
C21 0.069(3) 0.064(3) 0.086(4) 0.029(3) 0.035(3) 0.040(3)
C22 0.082(4) 0.066(3) 0.069(3) 0.035(3) 0.045(3) 0.041(3)
C23 0.063(3) 0.057(3) 0.053(2) 0.033(2) 0.032(2) 0.036(2)
C24 0.131(6) 0.122(6) 0.170(8) 0.081(6) 0.085(6) 0.101(6)
C25 0.052(2) 0.062(3) 0.041(2) 0.029(2) 0.023(2) 0.029(2)
C26 0.063(3) 0.080(3) 0.041(2) 0.031(2) 0.023(2) 0.048(3)
C27 0.099(4) 0.132(6) 0.045(3) 0.030(3) 0.020(3) 0.085(4)
C28 0.140(6) 0.210(9) 0.062(4) 0.037(5) 0.026(4) 0.143(7)
C29 0.121(6) 0.185(8) 0.075(4) 0.043(5) 0.016(4) 0.122(6)
C30 0.108(5) 0.175(8) 0.055(3) 0.045(4) 0.021(3) 0.105(6)
C31 0.086(4) 0.114(5) 0.043(3) 0.033(3) 0.023(3) 0.067(4)
C32 0.226(11) 0.337(16) 0.113(7) 0.048(9) 0.013(7) 0.248(13)
C33 0.047(2) 0.051(2) 0.043(2) 0.030(2) 0.015(2) 0.021(2)
C34 0.047(2) 0.046(2) 0.045(2) 0.026(2) 0.012(2) 0.021(2)
C35 0.064(3) 0.053(3) 0.053(3) 0.023(2) 0.025(2) 0.007(2)
C36 0.079(4) 0.062(3) 0.074(4) 0.032(3) 0.036(3) -0.001(3)
C37 0.058(3) 0.051(3) 0.077(4) 0.028(3) 0.014(3) 0.003(3)
C38 0.079(4) 0.051(3) 0.055(3) 0.016(2) 0.009(3) 0.013(3)
C39 0.073(3) 0.063(3) 0.051(3) 0.029(2) 0.025(3) 0.025(3)
C40 0.089(5) 0.059(4) 0.120(6) 0.032(4) 0.024(4) -0.003(3)
C41 0.058(3) 0.057(3) 0.044(2) 0.026(2) 0.021(2) 0.025(2)
C42 0.057(3) 0.077(3) 0.045(3) 0.032(3) 0.016(2) 0.012(3)
C43 0.065(3) 0.099(4) 0.056(3) 0.056(3) 0.015(3) 0.020(3)
C44 0.049(3) 0.079(4) 0.074(3) 0.059(3) 0.014(3) 0.020(3)
C45 0.071(4) 0.117(5) 0.113(5) 0.094(5) 0.025(4) 0.042(4)
C46 0.059(3) 0.070(4) 0.126(5) 0.064(4) 0.010(4) 0.027(3)
C47 0.042(2) 0.041(2) 0.089(4) 0.030(3) 0.008(3) 0.015(2)
C48 0.056(3) 0.049(3) 0.117(5) 0.031(3) 0.022(3) 0.028(3)
C49 0.067(3) 0.058(3) 0.083(4) 0.016(3) 0.029(3) 0.031(3)
C50 0.064(3) 0.061(3) 0.057(3) 0.017(2) 0.023(3) 0.033(3)
C51 0.037(2) 0.039(2) 0.059(3) 0.024(2) 0.007(2) 0.0112(19)
C52 0.038(2) 0.043(2) 0.052(2) 0.028(2) 0.003(2) 0.0077(19)

loop_
_atom_type_symbol
_atom_type_description
_atom_type_scat_dispersion_real
_atom_type_scat_dispersion_imag
_atom_type_scat_source
C C 0.0033 0.0016 'International Tables Vol C Tables 4.2.6.8 and 6.1.1.4'
H H 0.0000 0.0000 'International Tables Vol C Tables 4.2.6.8 and 6.1.1.4'
N N 0.0061 0.0033 'International Tables Vol C Tables 4.2.6.8 and 6.1.1.4'
O O 0.0106 0.0060 'International Tables Vol C Tables 4.2.6.8 and 6.1.1.4'
Cd Cd -0.8075 1.2024 'International Tables Vol C Tables 4.2.6.8 and 6.1.1.4'
Sm Sm -0.1638 3.4418 'International Tables Vol C Tables 4.2.6.8 and 6.1.1.4'

loop_
_geom_angle_atom_site_label_1
_geom_angle_atom_site_label_2
_geom_angle_atom_site_label_3
_geom_angle
_geom_angle_site_symmetry_1
_geom_angle_site_symmetry_3
_geom_angle_publ_flag
O7 Sm1 O5 159.78(12) . . ?
O7 Sm1 O10 77.80(12) . . ?
O5 Sm1 O10 103.48(12) . . ?
O7 Sm1 O1 82.73(12) . . ?
O5 Sm1 O1 77.72(12) . . ?
O10 Sm1 O1 79.82(12) . . ?
O7 Sm1 O9 81.31(11) . . ?
O5 Sm1 O9 112.04(12) . . ?
O10 Sm1 O9 126.98(10) . . ?
O1 Sm1 O9 144.27(12) . . ?
O7 Sm1 O8 126.15(11) . . ?
O5 Sm1 O8 73.20(11) . . ?
O10 Sm1 O8 78.36(12) . . ?
O1 Sm1 O8 138.06(12) . . ?
O9 Sm1 O8 75.94(11) . . ?
O7 Sm1 O3 86.90(11) . . ?
O5 Sm1 O3 82.19(11) . . ?
O10 Sm1 O3 149.27(11) . . ?
O1 Sm1 O3 71.84(11) . . ?
O9 Sm1 O3 75.55(10) . . ?
O8 Sm1 O3 131.35(11) . . ?
O2 Cd1 O6 98.09(14) . . ?
O2 Cd1 O4 152.76(12) . . ?
O6 Cd1 O4 99.24(13) . . ?
O2 Cd1 N1 107.25(12) . . ?
O6 Cd1 N1 85.05(12) . . ?
O4 Cd1 N1 95.07(12) . . ?
O2 Cd1 N2 87.54(13) . . ?
O6 Cd1 N2 155.34(12) . . ?
O4 Cd1 N2 85.42(13) . . ?
N1 Cd1 N2 70.38(13) . . ?
O2 Cd1 O3 100.85(12) . . ?
O6 Cd1 O3 110.35(11) . . ?
O4 Cd1 O3 53.24(11) . . ?
N1 Cd1 O3 145.69(11) . . ?
N2 Cd1 O3 91.92(12) . . ?
C41 N1 C52 118.6(4) . . ?
C41 N1 Cd1 124.4(3) . . ?
C52 N1 Cd1 116.8(3) . . ?
C50 N2 C51 118.4(4) . . ?
C50 N2 Cd1 126.1(3) . . ?
C51 N2 Cd1 115.4(3) . . ?
C1 O1 Sm1 151.1(3) . . ?
C1 O2 Cd1 118.2(3) . . ?
C9 O3 Sm1 139.3(3) . . ?
C9 O3 Cd1 88.5(2) . . ?
Sm1 O3 Cd1 105.05(11) . . ?
C9 O4 Cd1 96.1(3) . . ?
C17 O5 Sm1 167.7(3) . . ?
C17 O6 Cd1 112.9(3) . . ?
C25 O7 Sm1 178.2(3) 2_676 . ?
C25 O8 Sm1 112.4(3) . . ?
C33 O9 Sm1 133.6(3) . . ?
C33 O10 Sm1 140.6(3) 2_676 . ?
O1 C1 O2 124.9(4) . . ?
O1 C1 C2 117.2(4) . . ?
O2 C1 C2 117.9(4) . . ?
C7 C2 C3 118.3(4) . . ?
C7 C2 C1 121.5(4) . . ?
C3 C2 C1 120.2(5) . . ?
C4 C3 C2 120.0(6) . . ?
C3 C4 C5 121.6(6) . . ?
C6 C5 C4 117.4(6) . . ?
C6 C5 C8 120.9(9) . . ?
C4 C5 C8 121.7(8) . . ?
C5 C6 C7 121.6(7) . . ?
C2 C7 C6 121.1(6) . . ?
O4 C9 O3 119.7(4) . . ?
O4 C9 C10 120.7(4) . . ?
O3 C9 C10 119.5(4) . . ?
C11 C10 C15 119.5(5) . . ?
C11 C10 C9 120.5(5) . . ?
C15 C10 C9 119.9(5) . . ?
C10 C11 C12 120.2(8) . . ?
C13 C12 C11 120.5(8) . . ?
C14 C13 C12 119.8(7) . . ?
C14 C13 C16 120.4(11) . . ?
C12 C13 C16 119.9(11) . . ?
C13 C14 C15 121.3(8) . . ?
C10 C15 C14 118.7(7) . . ?
O6 C17 O5 122.9(4) . . ?
O6 C17 C18 117.8(3) . . ?
O5 C17 C18 119.3(4) . . ?
C19 C18 C23 118.8(4) . . ?
C19 C18 C17 121.8(4) . . ?
C23 C18 C17 119.4(4) . . ?
C18 C19 C20 119.6(5) . . ?
C19 C20 C21 121.4(5) . . ?
C22 C21 C20 117.4(5) . . ?
C22 C21 C24 121.1(6) . . ?
C20 C21 C24 121.5(6) . . ?
C23 C22 C21 122.2(5) . . ?
C22 C23 C18 120.5(5) . . ?
O8 C25 O7 122.7(4) . 2_676 ?
O8 C25 C26 118.8(4) . . ?
O7 C25 C26 118.5(4) 2_676 . ?
C27 C26 C31 118.5(5) . . ?
C27 C26 C25 120.0(4) . . ?
C31 C26 C25 121.5(4) . . ?
C28 C27 C26 120.8(5) . . ?
C27 C28 C29 120.4(6) . . ?
C30 C29 C28 118.2(6) . . ?
C30 C29 C32 121.8(6) . . ?
C28 C29 C32 120.0(7) . . ?
C29 C30 C31 122.0(5) . . ?
C30 C31 C26 120.1(5) . . ?
O10 C33 O9 124.7(4) 2_676 . ?
O10 C33 C34 116.9(4) 2_676 . ?
O9 C33 C34 118.4(4) . . ?
C35 C34 C39 118.2(4) . . ?
C35 C34 C33 121.8(4) . . ?
C39 C34 C33 120.0(4) . . ?
C36 C35 C34 120.5(5) . . ?
C35 C36 C37 122.3(5) . . ?
C38 C37 C36 117.2(5) . . ?
C38 C37 C40 121.1(6) . . ?
C36 C37 C40 121.7(6) . . ?
C37 C38 C39 121.7(5) . . ?
C38 C39 C34 120.1(5) . . ?
N1 C41 C42 123.6(5) . . ?
C43 C42 C41 118.4(5) . . ?
C42 C43 C44 120.4(5) . . ?
C43 C44 C52 117.5(5) . . ?
C43 C44 C45 123.8(5) . . ?
C52 C44 C45 118.7(6) . . ?
C46 C45 C44 121.3(5) . . ?
C45 C46 C47 121.7(5) . . ?
C51 C47 C48 116.6(5) . . ?
C51 C47 C46 118.9(6) . . ?
C48 C47 C46 124.5(5) . . ?
C49 C48 C47 120.9(5) . . ?
C48 C49 C50 118.4(6) . . ?
N2 C50 C49 123.6(6) . . ?
N2 C51 C47 122.0(5) . . ?
N2 C51 C52 118.4(4) . . ?
C47 C51 C52 119.6(5) . . ?
N1 C52 C44 121.4(5) . . ?
N1 C52 C51 118.7(4) . . ?
C44 C52 C51 119.8(4) . . ?

loop_
_geom_bond_atom_site_label_1
_geom_bond_atom_site_label_2
_geom_bond_distance
_geom_bond_site_symmetry_2
_geom_bond_publ_flag
Sm1 O7 2.304(3) . ?
Sm1 O5 2.326(3) . ?
Sm1 O10 2.335(3) . ?
Sm1 O1 2.366(3) . ?
Sm1 O9 2.407(3) . ?
Sm1 O8 2.422(3) . ?
Sm1 O3 2.436(3) . ?
Cd1 O2 2.217(3) . ?
Cd1 O6 2.219(3) . ?
Cd1 O4 2.348(4) . ?
Cd1 N1 2.347(3) . ?
Cd1 N2 2.396(4) . ?
Cd1 O3 2.497(3) . ?
N1 C41 1.317(6) . ?
N1 C52 1.356(6) . ?
N2 C50 1.322(6) . ?
N2 C51 1.354(6) . ?
O1 C1 1.251(5) . ?
O2 C1 1.255(5) . ?
O3 C9 1.272(5) . ?
O4 C9 1.244(5) . ?
O5 C17 1.261(5) . ?
O6 C17 1.243(5) . ?
O7 C25 1.262(5) 2_676 ?
O8 C25 1.248(5) . ?
O9 C33 1.262(5) . ?
O10 C33 1.258(5) 2_676 ?
C1 C2 1.498(6) . ?
C2 C7 1.366(7) . ?
C2 C3 1.389(7) . ?
C3 C4 1.367(9) . ?
C4 C5 1.399(11) . ?
C5 C6 1.353(10) . ?
C5 C8 1.524(9) . ?
C6 C7 1.379(7) . ?
C9 C10 1.484(6) . ?
C10 C11 1.364(8) . ?
C10 C15 1.376(8) . ?
C11 C12 1.398(9) . ?
C12 C13 1.344(13) . ?
C13 C14 1.348(12) . ?
C13 C16 1.521(9) . ?
C14 C15 1.404(9) . ?
C17 C18 1.487(6) . ?
C18 C19 1.380(6) . ?
C18 C23 1.394(6) . ?
C19 C20 1.385(7) . ?
C20 C21 1.394(8) . ?
C21 C22 1.371(8) . ?
C21 C24 1.516(8) . ?
C22 C23 1.355(7) . ?
C25 O7 1.262(5) 2_676 ?
C25 C26 1.490(6) . ?
C26 C27 1.367(7) . ?
C26 C31 1.377(6) . ?
C27 C28 1.375(8) . ?
C28 C29 1.388(8) . ?
C29 C30 1.345(9) . ?
C29 C32 1.532(9) . ?
C30 C31 1.373(8) . ?
C33 O10 1.258(5) 2_676 ?
C33 C34 1.503(6) . ?
C34 C35 1.372(6) . ?
C34 C39 1.386(6) . ?
C35 C36 1.365(7) . ?
C36 C37 1.369(8) . ?
C37 C38 1.369(8) . ?
C37 C40 1.513(7) . ?
C38 C39 1.378(7) . ?
C41 C42 1.390(6) . ?
C42 C43 1.353(8) . ?
C43 C44 1.400(8) . ?
C44 C52 1.410(6) . ?
C44 C45 1.419(8) . ?
C45 C46 1.349(9) . ?
C46 C47 1.419(8) . ?
C47 C51 1.403(6) . ?
C47 C48 1.415(8) . ?
C48 C49 1.343(8) . ?
C49 C50 1.384(8) . ?
C51 C52 1.437(7) . ?
